data_2200507
loop_
_publ_author_name
'Subha Nandhini, M.'
'Krishnakumar, R. V.'
'S. Natarajan'

_publ_section_title
;
 <small>L</small>-Alaninium oxalate
;
_journal_issue 7
_journal_name_full 'Acta Crystallographica Section E'
_journal_page_first o633
_journal_page_last o635
_journal_paper_doi 10.1107/S1600536801010042
_journal_volume 57
_journal_year 2001
_chemical_formula_iupac 'C3 H8 N1 O2 1+, C2 H1 O4 1-'
_chemical_formula_moiety 'C3 H8 N1 O2 1+, C2 H1 O4 1-'
_chemical_formula_sum 'C5 H9 N O6'
_chemical_formula_weight 179.13
_chemical_name_systematic
;
L-alaninium oxalate
;
_space_group_IT_number 19
_symmetry_cell_setting orthorhombic
_symmetry_space_group_name_Hall 'P 2ac 2ab'
_symmetry_space_group_name_H-M 'P 21 21 21'
_audit_creation_method SHELXL-97
_cell_angle_alpha 90.00
_cell_angle_beta 90.00
_cell_angle_gamma 90.00
_cell_formula_units_Z 4
_cell_length_a 5.6304(15)
_cell_length_b 7.2353(15)
_cell_length_c 19.597(3)
_cell_measurement_reflns_used 25
_cell_measurement_temperature 293(2)
_cell_measurement_theta_max 68
_cell_measurement_theta_min 4
_cell_volume 798.3(3)
_computing_cell_refinement 'CAD-4 Software'
_computing_data_collection 'CAD-4 Software (Enraf-Nonius, 1989)'
_computing_data_reduction 'CAD-4 Software'
_computing_molecular_graphics 'PLATON (Spek, 1999)'
_computing_publication_material SHELXL97
_computing_structure_refinement 'SHELXL97 (Sheldrick, 1997)'
_computing_structure_solution 'SHELXS97 (Sheldrick, 1990)'
_diffrn_ambient_temperature 293(2)
_diffrn_measured_fraction_theta_full 1.000
_diffrn_measured_fraction_theta_max 1.000
_diffrn_measurement_device_type 'Enraf-Nonius sealed tube'
_diffrn_measurement_method \w-2\q
_diffrn_radiation_monochromator graphite
_diffrn_radiation_source 'fine-focus sealed tube'
_diffrn_radiation_type CuK\a
_diffrn_radiation_wavelength 1.54180
_diffrn_reflns_av_R_equivalents .0000
_diffrn_reflns_av_sigmaI/netI .0116
_diffrn_reflns_limit_h_max 6
_diffrn_reflns_limit_h_min 0
_diffrn_reflns_limit_k_max 8
_diffrn_reflns_limit_k_min 0
_diffrn_reflns_limit_l_max 23
_diffrn_reflns_limit_l_min 0
_diffrn_reflns_number 879
_diffrn_reflns_theta_full 67.91
_diffrn_reflns_theta_max 67.91
_diffrn_reflns_theta_min 4.51
_diffrn_standards_decay_% .1
_diffrn_standards_interval_count 25
_diffrn_standards_interval_time 60
_diffrn_standards_number 2
_exptl_absorpt_coefficient_mu 1.229
_exptl_absorpt_correction_T_max .87
_exptl_absorpt_correction_T_min .79
_exptl_absorpt_correction_type psi-scan
_exptl_absorpt_process_details '(North et al., 1968)'
_exptl_crystal_colour colourless
_exptl_crystal_density_diffrn 1.490
_exptl_crystal_density_meas 1.49
_exptl_crystal_density_method 'flotation in a mixture of carbon tetrachloride and bromoform'
_exptl_crystal_description needle
_exptl_crystal_F_000 376
_exptl_crystal_size_max .2
_exptl_crystal_size_mid .15
_exptl_crystal_size_min .11
_refine_diff_density_max .143
_refine_diff_density_min -.143
_refine_ls_abs_structure_details 'see text'
_refine_ls_extinction_coef .040(3)
_refine_ls_extinction_method SHELXL97
_refine_ls_goodness_of_fit_ref 1.092
_refine_ls_hydrogen_treatment constr
_refine_ls_matrix_type full
_refine_ls_number_parameters 112
_refine_ls_number_reflns 879
_refine_ls_number_restraints 0
_refine_ls_restrained_S_all 1.092
_refine_ls_R_factor_all .0312
_refine_ls_R_factor_gt .0304
_refine_ls_shift/su_max <0.001
_refine_ls_shift/su_mean .000
_refine_ls_structure_factor_coef Fsqd
_refine_ls_weighting_details 'w = 1/[\s^2^(Fo^2^)+(0.0481P)^2^+0.1739P] where P = (Fo^2^+2Fc^2^)/3'
_refine_ls_weighting_scheme calc
_refine_ls_wR_factor_ref .0826
_reflns_number_gt 853
_reflns_number_total 879
_reflns_threshold_expression I>2\s(I)
_cod_data_source_file ob6056.cif
_cod_data_source_block I
_cod_depositor_comments
;
The following automatic conversions were performed:
'_symmetry_cell_setting' value 'Orthorhombic' changed to 'orthorhombic'
according to '/home/saulius/struct/CIF-dictionaries/cif_core.dic'
dictionary named 'cif_core.dic' version 2.4.1 from 2010-06-29.

Automatic conversion script
Id: cif_fix_enum 1527 2010-12-29 10:47:43Z saulius 

The following automatic conversions were performed:

'_symmetry_cell_setting' value 'Orthorhombic' changed to
'orthorhombic' according to
/home/saulius/struct/CIF-dictionaries/cif_core.dic dictionary named
'cif_core.dic' version 2.4.1 from 2010-06-29.

Automatic conversion script
Id: cif_fix_values 1715 2011-07-08 13:25:40Z adriana 
;
_cod_original_cell_volume 798.3(2)
_cod_database_code 2200507
_cod_database_fobs_code 2200507

loop_
_symmetry_equiv_pos_as_xyz
'x, y, z'
'-x+1/2, -y, z+1/2'
'-x, y+1/2, -z+1/2'
'x+1/2, -y+1/2, -z'

loop_
_atom_site_label
_atom_site_fract_x
_atom_site_fract_y
_atom_site_fract_z
_atom_site_U_iso_or_equiv
_atom_site_adp_type
_atom_site_calc_flag
_atom_site_refinement_flags
_atom_site_occupancy
_atom_site_disorder_assembly
_atom_site_disorder_group
_atom_site_type_symbol
N1 .2644(3) .8562(2) .10946(7) .0359(4) Uani d . 1 . . N
H1A .1867 .8789 .1481 .054 Uiso calc R 1 . . H
H1B .4196 .8708 .1163 .054 Uiso calc R 1 . . H
H1C .2356 .7408 .0962 .054 Uiso calc R 1 . . H
O1 .1991(3) .9924(3) -.06326(7) .0511(5) Uani d . 1 . . O
H1 .2798 .9719 -.0973 .077 Uiso calc R 1 . . H
O2 .5153(3) .8816(2) -.00816(7) .0411(4) Uani d . 1 . . O
O3 .4157(3) .5324(4) .21396(8) .0623(7) Uani d . 1 . . O
H3 .5443 .5063 .2311 .093 Uiso calc R 1 . . H
O4 .2719(3) .4667(3) .31722(7) .0489(5) Uani d . 1 . . O
O5 -.0096(3) .5505(2) .16329(6) .0410(4) Uani d . 1 . . O
O6 -.1695(3) .4814(4) .26207(8) .0760(8) Uani d . 1 . . O
C1 .3174(3) .9450(3) -.00888(9) .0322(5) Uani d . 1 . . C
C2 .1832(4) .9866(3) .05590(9) .0342(5) Uani d . 1 . . C
H2 .0125 .9702 .0481 .041 Uiso calc R 1 . . H
C3 .2320(7) 1.1841(3) .07866(13) .0664(9) Uani d . 1 . . C
H3A .1459 1.2093 .1199 .100 Uiso calc R 1 . . H
H3B .1820 1.2683 .0436 .100 Uiso calc R 1 . . H
H3C .3990 1.1993 .0868 .100 Uiso calc R 1 . . H
C4 .2478(4) .5021(4) .25784(10) .0344(4) Uani d . 1 . . C
C5 .0000(3) .5137(3) .22394(9) .0314(5) Uani d . 1 . . C

loop_
_atom_site_aniso_label
_atom_site_aniso_U_11
_atom_site_aniso_U_22
_atom_site_aniso_U_33
_atom_site_aniso_U_12
_atom_site_aniso_U_13
_atom_site_aniso_U_23
N1 .0392(10) .0462(9) .0223(7) -.0056(9) .0030(7) -.0009(7)
O1 .0435(9) .0828(12) .0269(7) .0179(11) .0048(6) .0122(8)
O2 .0390(8) .0535(8) .0308(7) .0133(7) .0067(6) .0025(7)
O3 .0209(7) .1291(19) .0369(8) .0020(11) .0013(6) .0228(11)
O4 .0315(7) .0865(12) .0286(7) .0002(9) -.0048(6) .0114(7)
O5 .0320(7) .0665(10) .0246(6) -.0041(8) -.0033(6) .0080(6)
O6 .0203(7) .172(2) .0361(8) -.0033(13) .0015(6) .0402(12)
C1 .0353(10) .0340(9) .0271(9) .0027(8) .0044(8) .0029(8)
C2 .0350(10) .0404(10) .0273(9) .0051(11) .0042(8) -.0018(8)
C3 .105(3) .0392(11) .0552(14) .0083(17) .0140(18) -.0081(11)
C4 .0212(8) .0548(11) .0273(9) -.0004(9) -.0006(8) .0063(9)
C5 .0222(9) .0469(11) .0252(8) -.0011(10) -.0007(7) .0060(8)

loop_
_atom_type_symbol
_atom_type_description
_atom_type_scat_dispersion_real
_atom_type_scat_dispersion_imag
_atom_type_scat_source
C C .0181 .0091 'International Tables Vol C Tables 4.2.6.8 and 6.1.1.4'
H H .0000 .0000 'International Tables Vol C Tables 4.2.6.8 and 6.1.1.4'
N N .0311 .0180 'International Tables Vol C Tables 4.2.6.8 and 6.1.1.4'
O O .0492 .0322 'International Tables Vol C Tables 4.2.6.8 and 6.1.1.4'

loop_
_geom_angle_atom_site_label_1
_geom_angle_atom_site_label_2
_geom_angle_atom_site_label_3
_geom_angle
_geom_angle_publ_flag
C2 N1 H1A 109.5 ?
C2 N1 H1B 109.5 ?
H1A N1 H1B 109.5 ?
C2 N1 H1C 109.5 ?
H1A N1 H1C 109.5 ?
H1B N1 H1C 109.5 ?
C1 O1 H1 109.5 ?
C4 O3 H3 109.5 ?
O2 C1 O1 125.65(18) no
O2 C1 C2 121.97(18) no
O1 C1 C2 112.32(17) no
N1 C2 C1 108.33(16) no
N1 C2 C3 109.50(18) no
C1 C2 C3 110.07(19) no
N1 C2 H2 109.6 ?
C1 C2 H2 109.6 ?
C3 C2 H2 109.6 ?
C2 C3 H3A 109.5 ?
C2 C3 H3B 109.5 ?
H3A C3 H3B 109.5 ?
C2 C3 H3C 109.5 ?
H3A C3 H3C 109.5 ?
H3B C3 H3C 109.5 ?
O4 C4 O3 126.7(2) no
O4 C4 C5 122.01(18) no
O3 C4 C5 111.32(15) no
O5 C5 O6 126.65(19) no
O5 C5 C4 118.05(17) no
O6 C5 C4 115.29(15) no

loop_
_geom_bond_atom_site_label_1
_geom_bond_atom_site_label_2
_geom_bond_site_symmetry_2
_geom_bond_distance
_geom_bond_publ_flag
N1 C2 . 1.483(3) yes
N1 H1A . .8900 ?
N1 H1B . .8900 ?
N1 H1C . .8900 ?
O1 C1 . 1.303(2) yes
O1 H1 . .8200 ?
O2 C1 . 1.205(2) yes
O3 C4 . 1.297(2) yes
O3 H3 . .8200 ?
O4 C4 . 1.199(2) yes
O5 C5 . 1.219(2) yes
O6 C5 . 1.235(2) yes
C1 C2 . 1.508(3) yes
C2 C3 . 1.522(3) yes
C2 H2 . .9800 ?
C3 H3A . .9600 ?
C3 H3B . .9600 ?
C3 H3C . .9600 ?
C4 C5 . 1.548(3) yes

loop_
_geom_hbond_atom_site_label_D
_geom_hbond_atom_site_label_H
_geom_hbond_atom_site_label_A
_geom_hbond_site_symmetry_A
_geom_hbond_distance_DH
_geom_hbond_distance_HA
_geom_hbond_distance_DA
_geom_hbond_angle_DHA
N1 H1A O6 3 .89 1.91 2.728(2) 151.6
N1 H1B O4 3_655 .89 2.28 3.085(2) 150.4
N1 H1C O2 4_465 .89 2.30 2.978(2) 132.7
N1 H1C O5 . .89 2.35 2.896(2) 119.5
O1 H1 O5 4_565 .82 1.76 2.575(2) 170.4
O3 H3 O6 1_655 .82 1.73 2.545(2) 171.6

loop_
_geom_torsion_atom_site_label_1
_geom_torsion_atom_site_label_2
_geom_torsion_atom_site_label_3
_geom_torsion_atom_site_label_4
_geom_torsion
_geom_torsion_publ_flag
O2 C1 C2 N1 -29.3(3) yes
O1 C1 C2 N1 153.29(18) yes
O2 C1 C2 C3 90.4(3) yes
O1 C1 C2 C3 -87.0(2) yes
O4 C4 C5 O5 180.0(2) no
O3 C4 C5 O5 -1.0(3) no
O4 C4 C5 O6 -1.0(4) no
O3 C4 C5 O6 178.1(3) no

loop_
_cod_related_entry_id
_cod_related_entry_database
_cod_related_entry_code
1 ChemSpider 30654624
